data_1516585
loop_
_publ_author_name
'Xiong, Xiao-Dong'
'Deng, Chun-Lin'
'Peng, Xiao-Shui'
'Miao, Qian'
'Wong, Henry N. C.'

_publ_section_title
;
 Heteroatom-bridged tetraphenylenes: synthesis, structures, and
 properties.
;
_journal_issue 12
_journal_name_full 'Organic letters'
_journal_page_first 3252
_journal_page_last 3255
_journal_paper_doi 10.1021/ol501267z
_journal_volume 16
_journal_year 2014
_chemical_formula_sum 'C36 H22 N2'
_chemical_formula_weight 482.56
_chemical_name_systematic
; 
 ? 
;
_space_group_IT_number 15
_symmetry_cell_setting monoclinic
_symmetry_space_group_name_Hall '-C 2yc'
_symmetry_space_group_name_H-M 'C 1 2/c 1'
_atom_sites_solution_hydrogens geom
_atom_sites_solution_primary direct
_atom_sites_solution_secondary difmap
_audit_creation_method SHELXL-97
_cell_angle_alpha 90.00
_cell_angle_beta 101.0850(10)
_cell_angle_gamma 90.00
_cell_formula_units_Z 4
_cell_length_a 18.0254(13)
_cell_length_b 10.3777(8)
_cell_length_c 12.6140(9)
_cell_measurement_temperature 173(2)
_cell_volume 2315.6(3)
_computing_cell_refinement SAINT(Bruker,2001)
_computing_data_collection APEX2(Bruker,2003)
_computing_data_reduction APEX2(Bruker,2003)
_computing_molecular_graphics DIAMOND
_computing_publication_material 'SHELXL-97 (Sheldrick, 1997)'
_computing_structure_refinement 'SHELXL-97 (Sheldrick, 1997)'
_computing_structure_solution 'SHELXS-97 (Sheldrick, 1997)'
_diffrn_ambient_temperature 173(2)
_diffrn_measured_fraction_theta_full 0.999
_diffrn_measured_fraction_theta_max 0.999
_diffrn_measurement_device_type 'Bruker APEX II CCD diffractometer'
_diffrn_measurement_method '\f and \w scan'
_diffrn_radiation_monochromator graphite
_diffrn_radiation_source 'fine-focus sealed tube'
_diffrn_radiation_type MoK\a
_diffrn_radiation_wavelength 0.71073
_diffrn_reflns_av_R_equivalents 0.0227
_diffrn_reflns_av_sigmaI/netI 0.0111
_diffrn_reflns_limit_h_max 21
_diffrn_reflns_limit_h_min -21
_diffrn_reflns_limit_k_max 12
_diffrn_reflns_limit_k_min -12
_diffrn_reflns_limit_l_max 15
_diffrn_reflns_limit_l_min -14
_diffrn_reflns_number 22108
_diffrn_reflns_theta_full 25.24
_diffrn_reflns_theta_max 25.24
_diffrn_reflns_theta_min 2.28
_exptl_absorpt_coefficient_mu 0.081
_exptl_absorpt_correction_T_max 0.9762
_exptl_absorpt_correction_T_min 0.9608
_exptl_absorpt_correction_type multi-scan
_exptl_crystal_colour yellow
_exptl_crystal_density_diffrn 1.384
_exptl_crystal_density_method 'not measured'
_exptl_crystal_description colorless
_exptl_crystal_F_000 1008
_exptl_crystal_size_max 0.50
_exptl_crystal_size_mid 0.40
_exptl_crystal_size_min 0.30
_refine_diff_density_max 0.297
_refine_diff_density_min -0.210
_refine_diff_density_rms 0.043
_refine_ls_extinction_method none
_refine_ls_goodness_of_fit_ref 1.076
_refine_ls_hydrogen_treatment constr
_refine_ls_matrix_type full
_refine_ls_number_parameters 172
_refine_ls_number_reflns 2100
_refine_ls_number_restraints 0
_refine_ls_restrained_S_all 1.076
_refine_ls_R_factor_all 0.0470
_refine_ls_R_factor_gt 0.0417
_refine_ls_shift/su_max 0.000
_refine_ls_shift/su_mean 0.000
_refine_ls_structure_factor_coef Fsqd
_refine_ls_weighting_details 'calc w=1/[\s^2^(Fo^2^)+(0.0503P)^2^+2.3667P] where P=(Fo^2^+2Fc^2^)/3'
_refine_ls_weighting_scheme calc
_refine_ls_wR_factor_gt 0.1040
_refine_ls_wR_factor_ref 0.1112
_reflns_number_gt 1893
_reflns_number_total 2100
_reflns_threshold_expression >2sigma(I)
_cod_data_source_file ol501267z_si_003.cif
_cod_data_source_block tet-n
_cod_depositor_comments
;
The following automatic conversions were performed:

'_symmetry_cell_setting' value 'Monoclinic' changed to 'monoclinic'
according to
/usr/data/users/saulius/crontab/automatic-downloads/rss-feeds/ACS/lib/dictionaries/cif_core.dic
dictionary named 'cif_core.dic' version 2.4.2 from 2011-04-26.

Automatic conversion script
Id: cif_fix_values 2281 2013-09-26 08:29:07Z andrius 

 Adding full bibliography for 1516580--1516585.cif.
;
_cod_original_sg_symbol_H-M C2/c
_cod_database_code 1516585

loop_
_symmetry_equiv_pos_as_xyz
'x, y, z'
'-x, y, -z+1/2'
'x+1/2, y+1/2, z'
'-x+1/2, y+1/2, -z+1/2'
'-x, -y, -z'
'x, -y, z-1/2'
'-x+1/2, -y+1/2, -z'
'x+1/2, -y+1/2, z-1/2'

loop_
_atom_site_label
_atom_site_type_symbol
_atom_site_fract_x
_atom_site_fract_y
_atom_site_fract_z
_atom_site_U_iso_or_equiv
_atom_site_adp_type
_atom_site_occupancy
_atom_site_symmetry_multiplicity
_atom_site_calc_flag
_atom_site_refinement_flags
N1 N 0.13443(7) 0.01654(12) 0.02526(10) 0.0296(3) Uani 1 1 d .
C1 C 0.09138(8) 0.11962(14) -0.02073(12) 0.0276(3) Uani 1 1 d .
C2 C 0.08844(9) 0.23978(15) 0.02607(13) 0.0339(4) Uani 1 1 d .
H2A H 0.1170 0.2591 0.0957 0.041 Uiso 1 1 calc R
C3 C 0.04226(9) 0.32938(16) -0.03307(14) 0.0388(4) Uani 1 1 d .
H3A H 0.0347 0.4104 -0.0018 0.047 Uiso 1 1 calc R
C4 C 0.00633(9) 0.30254(15) -0.13877(13) 0.0343(4) Uani 1 1 d .
H4A H -0.0242 0.3677 -0.1782 0.041 Uiso 1 1 calc R
C5 C 0.01303(8) 0.18395(14) -0.18999(12) 0.0268(3) Uani 1 1 d .
C6 C 0.04965(7) 0.08394(14) -0.12376(11) 0.0252(3) Uani 1 1 d .
C7 C 0.06469(8) -0.05311(14) -0.13581(11) 0.0250(3) Uani 1 1 d .
C8 C 0.03543(8) -0.15319(14) -0.20813(11) 0.0260(3) Uani 1 1 d .
C9 C 0.07428(9) -0.27105(15) -0.19450(12) 0.0314(4) Uani 1 1 d .
H9A H 0.0599 -0.3362 -0.2474 0.038 Uiso 1 1 calc R
C10 C 0.13263(9) -0.29792(15) -0.10812(13) 0.0333(4) Uani 1 1 d .
H10A H 0.1576 -0.3789 -0.1042 0.040 Uiso 1 1 calc R
C11 C 0.15435(8) -0.20738(15) -0.02806(12) 0.0320(4) Uani 1 1 d .
H11A H 0.1911 -0.2262 0.0347 0.038 Uiso 1 1 calc R
C12 C 0.11990(8) -0.08773(14) -0.04376(11) 0.0273(3) Uani 1 1 d .
C13 C 0.19189(8) 0.02307(14) 0.12060(12) 0.0279(3) Uani 1 1 d .
C14 C 0.25354(9) 0.10419(15) 0.12338(13) 0.0347(4) Uani 1 1 d .
H14A H 0.2578 0.1543 0.0618 0.042 Uiso 1 1 calc R
C15 C 0.30841(9) 0.11172(16) 0.21543(15) 0.0420(4) Uani 1 1 d .
H15A H 0.3503 0.1679 0.2178 0.050 Uiso 1 1 calc R
C16 C 0.30264(10) 0.03674(17) 0.30556(14) 0.0427(4) Uani 1 1 d .
H16A H 0.3403 0.0423 0.3695 0.051 Uiso 1 1 calc R
C17 C 0.24244(10) -0.04457(18) 0.30099(13) 0.0430(4) Uani 1 1 d .
H17A H 0.2390 -0.0971 0.3615 0.052 Uiso 1 1 calc R
C18 C 0.18613(9) -0.05134(17) 0.20886(13) 0.0361(4) Uani 1 1 d .
H18A H 0.1440 -0.1069 0.2069 0.043 Uiso 1 1 calc R

loop_
_atom_site_aniso_label
_atom_site_aniso_U_11
_atom_site_aniso_U_22
_atom_site_aniso_U_33
_atom_site_aniso_U_23
_atom_site_aniso_U_13
_atom_site_aniso_U_12
N1 0.0299(6) 0.0287(7) 0.0265(7) -0.0017(5) -0.0040(5) 0.0031(5)
C1 0.0245(7) 0.0290(8) 0.0280(8) 0.0000(6) 0.0019(6) 0.0025(6)
C2 0.0333(8) 0.0347(8) 0.0304(8) -0.0081(6) -0.0017(6) 0.0035(6)
C3 0.0371(9) 0.0328(8) 0.0423(9) -0.0126(7) -0.0029(7) 0.0089(7)
C4 0.0294(8) 0.0293(8) 0.0398(9) -0.0031(6) -0.0041(6) 0.0058(6)
C5 0.0192(6) 0.0264(7) 0.0324(8) -0.0027(6) -0.0008(6) -0.0006(5)
C6 0.0206(7) 0.0272(7) 0.0270(7) -0.0009(6) 0.0024(5) -0.0010(5)
C7 0.0226(7) 0.0263(7) 0.0255(7) 0.0012(6) 0.0030(6) 0.0007(5)
C8 0.0271(7) 0.0266(7) 0.0232(7) 0.0017(6) 0.0018(6) 0.0006(6)
C9 0.0356(8) 0.0266(8) 0.0307(8) -0.0015(6) 0.0030(6) 0.0021(6)
C10 0.0340(8) 0.0272(8) 0.0363(9) 0.0022(6) 0.0010(6) 0.0078(6)
C11 0.0302(8) 0.0319(8) 0.0306(8) 0.0034(6) -0.0021(6) 0.0044(6)
C12 0.0258(7) 0.0283(7) 0.0263(7) -0.0011(6) 0.0018(6) -0.0005(6)
C13 0.0264(7) 0.0297(8) 0.0252(7) -0.0027(6) -0.0013(6) 0.0041(6)
C14 0.0378(8) 0.0302(8) 0.0335(8) 0.0022(7) 0.0007(7) 0.0011(7)
C15 0.0326(8) 0.0327(9) 0.0548(11) -0.0084(8) -0.0063(7) -0.0020(7)
C16 0.0396(9) 0.0450(10) 0.0360(9) -0.0135(8) -0.0114(7) 0.0111(8)
C17 0.0486(10) 0.0513(10) 0.0266(8) 0.0061(7) 0.0010(7) 0.0072(8)
C18 0.0333(8) 0.0432(9) 0.0310(8) 0.0028(7) 0.0041(6) -0.0007(7)

loop_
_atom_type_symbol
_atom_type_description
_atom_type_scat_dispersion_real
_atom_type_scat_dispersion_imag
_atom_type_scat_source
C C 0.0033 0.0016 'International Tables Vol C Tables 4.2.6.8 and 6.1.1.4'
H H 0.0000 0.0000 'International Tables Vol C Tables 4.2.6.8 and 6.1.1.4'
N N 0.0061 0.0033 'International Tables Vol C Tables 4.2.6.8 and 6.1.1.4'

loop_
_geom_angle_atom_site_label_1
_geom_angle_atom_site_label_2
_geom_angle_atom_site_label_3
_geom_angle
_geom_angle_site_symmetry_3
C12 N1 C1 108.58(12) .
C12 N1 C13 125.86(12) .
C1 N1 C13 125.02(12) .
N1 C1 C2 125.62(13) .
N1 C1 C6 109.77(12) .
C2 C1 C6 124.61(13) .
C3 C2 C1 116.63(14) .
C3 C2 H2A 121.7 .
C1 C2 H2A 121.7 .
C2 C3 C4 120.49(15) .
C2 C3 H3A 119.8 .
C4 C3 H3A 119.8 .
C3 C4 C5 123.32(14) .
C3 C4 H4A 118.3 .
C5 C4 H4A 118.3 .
C4 C5 C6 116.28(13) .
C4 C5 C5 115.27(9) 2_554
C6 C5 C5 128.16(10) 2_554
C5 C6 C1 117.02(13) .
C5 C6 C7 136.72(13) .
C1 C6 C7 105.83(12) .
C8 C7 C12 117.14(13) .
C8 C7 C6 136.68(13) .
C12 C7 C6 106.00(12) .
C9 C8 C7 116.43(13) .
C9 C8 C8 115.19(9) 2_554
C7 C8 C8 128.17(9) 2_554
C10 C9 C8 123.75(14) .
C10 C9 H9A 118.1 .
C8 C9 H9A 118.1 .
C11 C10 C9 120.18(14) .
C11 C10 H10A 119.9 .
C9 C10 H10A 119.9 .
C10 C11 C12 116.71(13) .
C10 C11 H11A 121.6 .
C12 C11 H11A 121.6 .
N1 C12 C11 125.90(13) .
N1 C12 C7 109.55(12) .
C11 C12 C7 124.55(13) .
C18 C13 C14 120.30(14) .
C18 C13 N1 119.93(13) .
C14 C13 N1 119.77(13) .
C15 C14 C13 119.85(15) .
C15 C14 H14A 120.1 .
C13 C14 H14A 120.1 .
C14 C15 C16 120.08(16) .
C14 C15 H15A 120.0 .
C16 C15 H15A 120.0 .
C17 C16 C15 119.46(15) .
C17 C16 H16A 120.3 .
C15 C16 H16A 120.3 .
C16 C17 C18 120.83(16) .
C16 C17 H17A 119.6 .
C18 C17 H17A 119.6 .
C13 C18 C17 119.46(15) .
C13 C18 H18A 120.3 .
C17 C18 H18A 120.3 .

loop_
_geom_bond_atom_site_label_1
_geom_bond_atom_site_label_2
_geom_bond_distance
_geom_bond_site_symmetry_2
N1 C12 1.3819(19) .
N1 C1 1.3820(18) .
N1 C13 1.4300(18) .
C1 C2 1.385(2) .
C1 C6 1.420(2) .
C2 C3 1.369(2) .
C2 H2A 0.9500 .
C3 C4 1.394(2) .
C3 H3A 0.9500 .
C4 C5 1.406(2) .
C4 H4A 0.9500 .
C5 C6 1.414(2) .
C5 C5 1.497(3) 2_554
C6 C7 1.461(2) .
C7 C8 1.416(2) .
C7 C12 1.4226(19) .
C8 C9 1.403(2) .
C8 C8 1.493(3) 2_554
C9 C10 1.389(2) .
C9 H9A 0.9500 .
C10 C11 1.380(2) .
C10 H10A 0.9500 .
C11 C12 1.385(2) .
C11 H11A 0.9500 .
C13 C18 1.375(2) .
C13 C14 1.389(2) .
C14 C15 1.375(2) .
C14 H14A 0.9500 .
C15 C16 1.398(3) .
C15 H15A 0.9500 .
C16 C17 1.367(3) .
C16 H16A 0.9500 .
C17 C18 1.390(2) .
C17 H17A 0.9500 .
C18 H18A 0.9500 .

loop_
_geom_torsion_atom_site_label_1
_geom_torsion_atom_site_label_2
_geom_torsion_atom_site_label_3
_geom_torsion_atom_site_label_4
_geom_torsion
_geom_torsion_site_symmetry_1
_geom_torsion_site_symmetry_4
C12 N1 C1 C2 177.50(14) . .
C13 N1 C1 C2 -10.6(2) . .
C12 N1 C1 C6 -2.06(17) . .
C13 N1 C1 C6 169.86(13) . .
N1 C1 C2 C3 179.81(15) . .
C6 C1 C2 C3 -0.7(2) . .
C1 C2 C3 C4 -5.9(3) . .
C2 C3 C4 C5 1.7(3) . .
C3 C4 C5 C6 9.0(2) . .
C3 C4 C5 C5 -165.34(17) . 2_554
C4 C5 C6 C1 -14.64(19) . .
C5 C5 C6 C1 158.87(16) 2_554 .
C4 C5 C6 C7 174.16(15) . .
C5 C5 C6 C7 -12.3(3) 2_554 .
N1 C1 C6 C5 -169.13(12) . .
C2 C1 C6 C5 11.3(2) . .
N1 C1 C6 C7 4.61(16) . .
C2 C1 C6 C7 -174.95(14) . .
C5 C6 C7 C8 -18.7(3) . .
C1 C6 C7 C8 169.43(16) . .
C5 C6 C7 C12 166.55(16) . .
C1 C6 C7 C12 -5.31(15) . .
C12 C7 C8 C9 -12.65(19) . .
C6 C7 C8 C9 173.04(16) . .
C12 C7 C8 C8 161.87(16) . 2_554
C6 C7 C8 C8 -12.4(3) . 2_554
C7 C8 C9 C10 7.9(2) . .
C8 C8 C9 C10 -167.36(16) 2_554 .
C8 C9 C10 C11 1.5(2) . .
C9 C10 C11 C12 -5.4(2) . .
C1 N1 C12 C11 177.35(14) . .
C13 N1 C12 C11 5.5(2) . .
C1 N1 C12 C7 -1.47(16) . .
C13 N1 C12 C7 -173.30(13) . .
C10 C11 C12 N1 -178.80(14) . .
C10 C11 C12 C7 -0.2(2) . .
C8 C7 C12 N1 -171.69(12) . .
C6 C7 C12 N1 4.25(15) . .
C8 C7 C12 C11 9.5(2) . .
C6 C7 C12 C11 -174.58(14) . .
C12 N1 C13 C18 -68.6(2) . .
C1 N1 C13 C18 120.89(17) . .
C12 N1 C13 C14 111.11(17) . .
C1 N1 C13 C14 -59.4(2) . .
C18 C13 C14 C15 -1.1(2) . .
N1 C13 C14 C15 179.24(14) . .
C13 C14 C15 C16 0.8(2) . .
C14 C15 C16 C17 0.5(3) . .
C15 C16 C17 C18 -1.5(3) . .
C14 C13 C18 C17 0.1(2) . .
N1 C13 C18 C17 179.78(14) . .
C16 C17 C18 C13 1.2(3) . .
